data_4511419
loop_
_publ_author_name
'Gagnon, Kevin J.'
'Teat, Simon J.'
'Beal, Zachary J.'
'Embry, Alyssa M.'
'Strayer, Megan E.'
'Clearfield, Abraham'

_publ_section_title
;
 Isoreticular Investigation into the Formation of Four New Zinc
 Alkylbisphosphonate Families
;
_journal_issue 7
_journal_name_full 'Crystal Growth &amp; Design'
_journal_page_first 3612
_journal_paper_doi 10.1021/cg500568e
_journal_volume 14
_journal_year 2014
_chemical_formula_sum 'C12 H42 O26 P6 Zn5'
_chemical_formula_weight 1115.12
_chemical_name_systematic
;
 ?
;
_space_group_crystal_system monoclinic
_space_group_IT_number 14
_space_group_name_Hall '-P 2ybc'
_space_group_name_H-M_alt 'P 1 21/c 1'
_symmetry_space_group_name_Hall '-P 2ybc'
_symmetry_space_group_name_H-M 'P 1 21/c 1'
_atom_sites_solution_hydrogens mixed
_atom_sites_solution_primary direct
_audit_creation_method
;
Olex2 1.2-alpha
(compiled 2014.03.12 svn.r2899 for OlexSys, GUI svn.r4796)
;
_cell_angle_alpha 90
_cell_angle_beta 99.502(5)
_cell_angle_gamma 90
_cell_formula_units_Z 2
_cell_length_a 10.5536(9)
_cell_length_b 17.3130(11)
_cell_length_c 10.3937(7)
_cell_measurement_reflns_used 2045
_cell_measurement_temperature 110(2)
_cell_measurement_theta_max 24.91
_cell_measurement_theta_min 2.35
_cell_volume 1873.0(2)
_computing_cell_refinement 'SAINT V8.34A Bruker-AXS, Madison WI'
_computing_data_collection 'Bruker APEX-II Bruker-AXS, Madison WI'
_computing_data_reduction 'SAINT V8.34A Bruker-AXS, Madison WI'
_computing_molecular_graphics
;
Bruker SHELXTL Bruker-AXS, Madison WI
O. V. Dolomanov, L. J. Bourhis, R. J. Gildea, J. A. K. Howard and H. Puschmann,
OLEX2: a complete structure solution, refinement and analysis program.
J. Appl. Cryst. (2009). 42, 339-341.
and local programs
;
_computing_publication_material 'Bruker SHELXTL Bruker-AXS, Madison WI'
_computing_structure_refinement 'SHELXL-2013/1 Bruker-AXS, Madison WI'
_computing_structure_solution 'SHELXT 2014/1 Bruker-AXS, Madison WI'
_diffrn_ambient_temperature 110(2)
_diffrn_measured_fraction_theta_full 0.969
_diffrn_measured_fraction_theta_max 0.996
_diffrn_measurement_device_type 'Bruker APEX-II CCD diffractometer'
_diffrn_measurement_method '/w scans with narrow frames'
_diffrn_radiation_monochromator graphite
_diffrn_radiation_type MoK\a
_diffrn_radiation_wavelength 0.71073
_diffrn_reflns_av_R_equivalents 0.1128
_diffrn_reflns_av_unetI/netI 0.0742
_diffrn_reflns_Laue_measured_fraction_full 0.969
_diffrn_reflns_Laue_measured_fraction_max 0.996
_diffrn_reflns_limit_h_max 12
_diffrn_reflns_limit_h_min -11
_diffrn_reflns_limit_k_max 20
_diffrn_reflns_limit_k_min -18
_diffrn_reflns_limit_l_max 12
_diffrn_reflns_limit_l_min -12
_diffrn_reflns_number 20167
_diffrn_reflns_point_group_measured_fraction_full 0.969
_diffrn_reflns_point_group_measured_fraction_max 0.996
_diffrn_reflns_theta_full 25.242
_diffrn_reflns_theta_max 25.024
_diffrn_reflns_theta_min 1.957
_diffrn_source 'sealed tube'
_exptl_absorpt_coefficient_mu 3.499
_exptl_absorpt_correction_T_max 0.983
_exptl_absorpt_correction_T_min 0.802
_exptl_absorpt_correction_type multi-scan
_exptl_absorpt_process_details 'SADABS-2012/1 - Bruker AXS, Madison WI'
_exptl_crystal_colour colorless
_exptl_crystal_density_diffrn 1.977
_exptl_crystal_density_method 'not measured'
_exptl_crystal_description plate
_exptl_crystal_F_000 1124
_exptl_crystal_size_max 0.04
_exptl_crystal_size_mid 0.03
_exptl_crystal_size_min 0.005
_refine_diff_density_max 9.392
_refine_diff_density_min -1.520
_refine_diff_density_rms 0.461
_refine_ls_extinction_method none
_refine_ls_goodness_of_fit_ref 1.279
_refine_ls_hydrogen_treatment constr
_refine_ls_matrix_type full
_refine_ls_number_parameters 226
_refine_ls_number_reflns 3290
_refine_ls_number_restraints 0
_refine_ls_restrained_S_all 1.279
_refine_ls_R_factor_all 0.1543
_refine_ls_R_factor_gt 0.1187
_refine_ls_shift/su_max 0.000
_refine_ls_shift/su_mean 0.000
_refine_ls_structure_factor_coef Fsqd
_refine_ls_weighting_details 'w=1/[\s^2^(Fo^2^)+(0.2000P)^2^] where P=(Fo^2^+2Fc^2^)/3'
_refine_ls_weighting_scheme calc
_refine_ls_wR_factor_gt 0.3012
_refine_ls_wR_factor_ref 0.3346
_reflns_Friedel_coverage 0.000
_reflns_number_gt 2229
_reflns_number_total 3290
_reflns_threshold_expression 'I > 2\s(I)'
_cod_data_source_file cg500568e_si_002.cif
_cod_data_source_block zac4
_cod_depositor_comments 'Adding full bibliography for 4511411--4511421.cif.'
_cod_database_code 4511419
_shelx_space_group_comment
;
The symmetry employed for this shelxl refinement is uniquely defined
by the following loop, which should always be used as a source of
symmetry information in preference to the above space-group names.
They are only intended as comments.
;
_shelx_estimated_absorpt_t_max 0.983
_shelx_estimated_absorpt_t_min 0.873
_olex2_refinement_description
;
1. Fixed Uiso
 At 1.2 times of:
  All C(H,H) groups
 At 1.5 times of:
  All O(H) groups, All O(H,H) groups
2.a Rotating group:
 O1W(H1WA,H1WB), O2W(H2WA,H2WB), O3W(H3WA,H3WB)
2.b Secondary CH2 refined with riding coordinates:
 C2(H2A,H2B), C1(H1A,H1B), C3(H3A,H3B), C4(H4A,H4B), C6(H6A,H6B), C5(H5A,H5B)
2.c Tetrahedral OH refined with riding coordinates:
 O9(H9)
;
_shelxl_version_number 2013-4

loop_
_space_group_symop_operation_xyz
'x, y, z'
'-x, y+1/2, -z+1/2'
'-x, -y, -z'
'x, -y-1/2, z-1/2'

loop_
_atom_site_label
_atom_site_type_symbol
_atom_site_fract_x
_atom_site_fract_y
_atom_site_fract_z
_atom_site_U_iso_or_equiv
_atom_site_adp_type
_atom_site_occupancy
_atom_site_site_symmetry_order
_atom_site_calc_flag
_atom_site_refinement_flags_posn
_atom_site_refinement_flags_adp
_atom_site_refinement_flags_occupancy
Zn1 Zn 1.15130(14) 0.16519(8) 0.82231(14) 0.0109(5) Uani 1 1 d . . .
Zn2 Zn 0.94998(14) 0.16724(8) 1.11638(14) 0.0115(5) Uani 1 1 d . . .
Zn3 Zn 1.0000 0.0000 1.5000 0.0275(7) Uani 1 2 d S T P
P4 P 0.8700(3) 0.21375(19) 0.8260(3) 0.0112(8) Uani 1 1 d . . .
P1 P 1.2256(3) 0.2267(2) 1.1000(3) 0.0128(8) Uani 1 1 d . . .
O1 O 1.1359(9) 0.1597(5) 1.1234(9) 0.015(2) Uani 1 1 d . . .
O4 O 0.9672(9) 0.1500(5) 0.8032(10) 0.019(2) Uani 1 1 d . . .
O8 O 0.9096(9) 0.2072(5) 1.2790(9) 0.013(2) Uani 1 1 d . . .
O7 O 0.9037(9) 0.0570(5) 1.1177(9) 0.019(2) Uani 1 1 d . . .
O2 O 1.2318(10) 0.2361(6) 0.9560(10) 0.026(3) Uani 1 1 d . . .
O6 O 0.8543(9) 0.2183(5) 0.9688(9) 0.018(2) Uani 1 1 d . . .
O3 O 1.1801(9) 0.1966(5) 0.6504(9) 0.017(2) Uani 1 1 d . . .
O5 O 1.2239(9) 0.0611(5) 0.8516(9) 0.019(2) Uani 1 1 d . . .
O1W O 1.0610(11) -0.0124(6) 1.3189(11) 0.032(3) Uani 1 1 d . . .
H1WA H 1.0463 0.0313 1.2693 0.048 Uiso 1 1 d GR . .
H1WB H 1.1471 -0.0225 1.3279 0.048 Uiso 1 1 d GR . .
C2 C 1.4862(14) 0.2661(9) 1.1653(18) 0.028(4) Uani 1 1 d . . .
H2A H 1.5015 0.2629 1.0740 0.034 Uiso 1 1 calc R . .
H2B H 1.4550 0.3189 1.1793 0.034 Uiso 1 1 calc R . .
C1 C 1.3815(14) 0.2078(8) 1.1847(15) 0.022(3) Uani 1 1 d . . .
H1A H 1.3773 0.2051 1.2790 0.026 Uiso 1 1 calc R . .
H1B H 1.4082 0.1562 1.1578 0.026 Uiso 1 1 calc R . .
C3 C 1.6110(13) 0.2534(9) 1.2552(15) 0.022(3) Uani 1 1 d . . .
H3A H 1.6403 0.1999 1.2441 0.026 Uiso 1 1 calc R . .
H3B H 1.5965 0.2591 1.3464 0.026 Uiso 1 1 calc R . .
O2W O 1.1936(13) 0.0025(8) 1.5941(13) 0.048(3) Uani 1 1 d . . .
H2WA H 1.2225 -0.0428 1.6496 0.073 Uiso 1 1 d GR . .
H2WB H 1.2576 0.0051 1.5351 0.073 Uiso 1 1 d GR . .
O3W O 1.0011(16) -0.1152(7) 1.5185(12) 0.050(4) Uani 1 1 d . . .
H3WA H 0.9209 -0.1336 1.5224 0.075 Uiso 1 1 d GR . .
H3WB H 1.0282 -0.1396 1.4500 0.075 Uiso 1 1 d GR . .
C4 C 0.7176(14) 0.1903(8) 0.7313(14) 0.021(3) Uani 1 1 d . . .
H4A H 0.7251 0.1912 0.6376 0.025 Uiso 1 1 calc R . .
H4B H 0.6934 0.1372 0.7532 0.025 Uiso 1 1 calc R . .
P2 P 0.7892(4) 0.0090(2) 1.0634(4) 0.0175(9) Uani 1 1 d . . .
O9 O 0.7961(10) -0.0154(6) 0.9202(10) 0.026(2) Uani 1 1 d . . .
H9 H 0.8186 -0.0619 0.9189 0.039 Uiso 1 1 calc R . .
C6 C 0.5266(15) 0.0358(9) 0.9673(17) 0.030(4) Uani 1 1 d . . .
H6A H 0.5464 0.0207 0.8809 0.036 Uiso 1 1 calc R . .
H6B H 0.4599 0.0765 0.9535 0.036 Uiso 1 1 calc R . .
C5 C 0.6478(15) 0.0683(9) 1.0507(17) 0.028(4) Uani 1 1 d . . .
H5A H 0.6293 0.0776 1.1397 0.034 Uiso 1 1 calc R . .
H5B H 0.6671 0.1189 1.0141 0.034 Uiso 1 1 calc R . .
O4W O 1.295(2) 0.091(2) 1.410(2) 0.150(11) Uani 1 1 d . . .

loop_
_atom_site_aniso_label
_atom_site_aniso_U_11
_atom_site_aniso_U_22
_atom_site_aniso_U_33
_atom_site_aniso_U_23
_atom_site_aniso_U_13
_atom_site_aniso_U_12
Zn1 0.0121(9) 0.0107(9) 0.0093(9) 0.0007(6) 0.0000(6) -0.0001(6)
Zn2 0.0114(8) 0.0123(9) 0.0101(9) 0.0004(6) -0.0003(6) -0.0012(6)
Zn3 0.0404(17) 0.0177(13) 0.0213(13) -0.0003(10) -0.0040(12) -0.0012(11)
P4 0.0104(17) 0.0119(17) 0.0109(16) 0.0015(13) 0.0003(13) -0.0004(13)
P1 0.0111(18) 0.0156(18) 0.0112(17) -0.0067(14) 0.0005(14) -0.0031(14)
O1 0.012(5) 0.017(5) 0.017(5) -0.003(4) -0.001(4) -0.001(4)
O4 0.018(5) 0.013(5) 0.023(6) -0.003(4) -0.007(4) 0.002(4)
O8 0.020(5) 0.004(4) 0.015(5) -0.001(4) 0.005(4) 0.003(4)
O7 0.019(5) 0.014(5) 0.022(5) 0.001(4) 0.003(4) -0.004(4)
O2 0.024(6) 0.036(6) 0.017(5) -0.009(5) 0.001(4) -0.023(5)
O6 0.015(5) 0.015(5) 0.023(5) 0.004(4) 0.002(4) 0.013(4)
O3 0.017(5) 0.014(5) 0.017(5) 0.003(4) 0.000(4) -0.009(4)
O5 0.025(6) 0.013(5) 0.019(5) 0.007(4) 0.004(4) 0.002(4)
O1W 0.032(6) 0.034(6) 0.028(6) 0.007(5) 0.005(5) 0.003(5)
C2 0.011(8) 0.021(8) 0.050(11) -0.002(7) -0.006(7) -0.003(6)
C1 0.021(8) 0.010(7) 0.032(9) -0.006(6) 0.000(6) -0.009(6)
C3 0.004(7) 0.027(8) 0.033(9) 0.008(7) -0.004(6) -0.001(6)
O2W 0.053(9) 0.051(8) 0.036(7) -0.002(6) -0.008(6) -0.004(7)
O3W 0.089(11) 0.027(7) 0.025(7) -0.005(5) -0.019(7) 0.008(7)
C4 0.020(8) 0.018(7) 0.020(8) 0.004(6) -0.006(6) 0.004(6)
P2 0.0171(19) 0.0146(19) 0.020(2) 0.0030(15) 0.0020(15) -0.0015(15)
O9 0.037(6) 0.017(5) 0.024(6) 0.000(4) 0.004(5) 0.005(5)
C6 0.027(9) 0.021(8) 0.039(10) -0.002(7) 0.000(7) -0.014(7)
C5 0.025(9) 0.019(8) 0.040(10) 0.001(7) 0.003(7) -0.005(6)
O4W 0.097(18) 0.28(3) 0.071(15) 0.003(19) 0.013(13) -0.06(2)

loop_
_atom_type_symbol
_atom_type_description
_atom_type_scat_dispersion_real
_atom_type_scat_dispersion_imag
_atom_type_scat_source
C C 0.0033 0.0016 'International Tables Vol C Tables 4.2.6.8 and 6.1.1.4'
H H 0.0000 0.0000 'International Tables Vol C Tables 4.2.6.8 and 6.1.1.4'
O O 0.0106 0.0060 'International Tables Vol C Tables 4.2.6.8 and 6.1.1.4'
P P 0.1023 0.0942 'International Tables Vol C Tables 4.2.6.8 and 6.1.1.4'
Zn Zn 0.2839 1.4301 'International Tables Vol C Tables 4.2.6.8 and 6.1.1.4'

loop_
_geom_angle_atom_site_label_1
_geom_angle_atom_site_label_2
_geom_angle_atom_site_label_3
_geom_angle
_geom_angle_site_symmetry_1
_geom_angle_site_symmetry_3
O4 Zn1 O2 118.2(4) . .
O4 Zn1 O3 104.5(4) . .
O4 Zn1 O5 104.5(4) . .
O2 Zn1 O5 110.9(4) . .
O3 Zn1 O2 111.4(4) . .
O3 Zn1 O5 106.5(4) . .
O1 Zn2 O7 100.6(4) . .
O8 Zn2 O1 110.8(4) . .
O8 Zn2 O7 104.5(4) . .
O6 Zn2 O1 117.1(4) . .
O6 Zn2 O8 111.9(4) . .
O6 Zn2 O7 110.8(4) . .
O1W Zn3 O1W 180.0 . 3_758
O1W Zn3 O2W 90.0(5) . .
O1W Zn3 O2W 90.0(5) 3_758 3_758
O1W Zn3 O2W 90.0(5) 3_758 .
O1W Zn3 O2W 90.0(5) . 3_758
O2W Zn3 O2W 180.0 . 3_758
O3W Zn3 O1W 89.2(5) 3_758 3_758
O3W Zn3 O1W 90.8(5) 3_758 .
O3W Zn3 O1W 90.8(5) . 3_758
O3W Zn3 O1W 89.2(5) . .
O3W Zn3 O2W 89.2(5) 3_758 3_758
O3W Zn3 O2W 90.8(6) 3_758 .
O3W Zn3 O2W 90.8(6) . 3_758
O3W Zn3 O2W 89.2(6) . .
O3W Zn3 O3W 180.0 3_758 .
O4 P4 C4 108.2(6) . .
O8 P4 O4 111.4(5) 4_565 .
O8 P4 C4 107.1(6) 4_565 .
O6 P4 O4 111.5(5) . .
O6 P4 O8 110.1(5) . 4_565
O6 P4 C4 108.4(7) . .
O1 P1 C1 109.2(6) . .
O2 P1 O1 111.3(5) . .
O2 P1 O3 108.1(6) . 4_566
O2 P1 C1 108.9(7) . .
O3 P1 O1 111.3(5) 4_566 .
O3 P1 C1 108.0(6) 4_566 .
P1 O1 Zn2 125.6(5) . .
P4 O4 Zn1 124.3(6) . .
P4 O8 Zn2 135.0(6) 4_566 .
P2 O7 Zn2 136.1(6) . .
P1 O2 Zn1 123.6(6) . .
P4 O6 Zn2 129.2(6) . .
P1 O3 Zn1 131.6(6) 4_565 .
P2 O5 Zn1 138.9(6) 3_757 .
Zn3 O1W H1WA 111.9 . .
Zn3 O1W H1WB 112.0 . .
H1WA O1W H1WB 106.8 . .
H2A C2 H2B 107.7 . .
C1 C2 H2A 108.9 . .
C1 C2 H2B 108.9 . .
C3 C2 H2A 108.9 . .
C3 C2 H2B 108.9 . .
C3 C2 C1 113.5(13) . .
P1 C1 H1A 108.2 . .
P1 C1 H1B 108.2 . .
C2 C1 P1 116.4(10) . .
C2 C1 H1A 108.2 . .
C2 C1 H1B 108.2 . .
H1A C1 H1B 107.3 . .
C2 C3 H3A 108.9 . .
C2 C3 H3B 108.9 . .
C2 C3 C4 113.4(12) . 4_666
H3A C3 H3B 107.7 . .
C4 C3 H3A 108.9 4_666 .
C4 C3 H3B 108.9 4_666 .
Zn3 O2W H2WA 115.7 . .
Zn3 O2W H2WB 115.0 . .
H2WA O2W H2WB 102.9 . .
Zn3 O3W H3WA 111.2 . .
Zn3 O3W H3WB 112.4 . .
H3WA O3W H3WB 106.6 . .
P4 C4 H4A 109.1 . .
P4 C4 H4B 109.1 . .
C3 C4 P4 112.5(10) 4_465 .
C3 C4 H4A 109.1 4_465 .
C3 C4 H4B 109.1 4_465 .
H4A C4 H4B 107.8 . .
O7 P2 O5 111.6(6) . 3_757
O7 P2 O9 110.4(6) . .
O7 P2 C5 108.6(7) . .
O5 P2 O9 111.1(6) 3_757 .
O5 P2 C5 110.2(7) 3_757 .
O9 P2 C5 104.7(7) . .
P2 O9 H9 109.5 . .
C6 C6 H6A 109.2 3_657 .
C6 C6 H6B 109.2 3_657 .
H6A C6 H6B 107.9 . .
C5 C6 C6 111.9(17) . 3_657
C5 C6 H6A 109.2 . .
C5 C6 H6B 109.2 . .
P2 C5 H5A 108.3 . .
P2 C5 H5B 108.3 . .
C6 C5 P2 116.0(12) . .
C6 C5 H5A 108.3 . .
C6 C5 H5B 108.3 . .
H5A C5 H5B 107.4 . .

loop_
_geom_bond_atom_site_label_1
_geom_bond_atom_site_label_2
_geom_bond_distance
_geom_bond_site_symmetry_2
Zn1 O4 1.939(10) .
Zn1 O2 1.941(9) .
Zn1 O3 1.939(9) .
Zn1 O5 1.962(9) .
Zn2 O1 1.956(9) .
Zn2 O8 1.937(9) .
Zn2 O7 1.970(9) .
Zn2 O6 1.908(9) .
Zn3 O1W 2.098(11) 3_758
Zn3 O1W 2.098(11) .
Zn3 O2W 2.115(13) 3_758
Zn3 O2W 2.115(13) .
Zn3 O3W 2.004(12) 3_758
Zn3 O3W 2.004(12) .
P4 O4 1.551(10) .
P4 O8 1.534(9) 4_565
P4 O6 1.522(10) .
P4 C4 1.788(14) .
P1 O1 1.542(10) .
P1 O2 1.518(11) .
P1 O3 1.533(9) 4_566
P1 C1 1.764(15) .
O8 P4 1.534(9) 4_566
O7 P2 1.498(10) .
O3 P1 1.533(9) 4_565
O5 P2 1.521(10) 3_757
O1W H1WA 0.9146 .
O1W H1WB 0.9147 .
C2 H2A 0.9900 .
C2 H2B 0.9900 .
C2 C1 1.53(2) .
C2 C3 1.50(2) .
C1 H1A 0.9900 .
C1 H1B 0.9900 .
C3 H3A 0.9900 .
C3 H3B 0.9900 .
C3 C4 1.54(2) 4_666
O2W H2WA 0.9917 .
O2W H2WB 0.9847 .
O3W H3WA 0.9109 .
O3W H3WB 0.9138 .
C4 C3 1.54(2) 4_465
C4 H4A 0.9900 .
C4 H4B 0.9900 .
P2 O5 1.521(10) 3_757
P2 O9 1.561(11) .
P2 C5 1.797(16) .
O9 H9 0.8400 .
C6 C6 1.56(3) 3_657
C6 H6A 0.9900 .
C6 H6B 0.9900 .
C6 C5 1.53(2) .
C5 H5A 0.9900 .
C5 H5B 0.9900 .

loop_
_geom_hbond_atom_site_label_D
_geom_hbond_atom_site_label_H
_geom_hbond_atom_site_label_A
_geom_hbond_distance_DH
_geom_hbond_distance_HA
_geom_hbond_distance_DA
_geom_hbond_angle_DHA
_geom_hbond_site_symmetry_A
O1W H1WA O7 0.91 2.04 2.726(14) 130.6 .
O1W H1WB O4W 0.91 2.56 3.07(3) 115.5 .
C1 H1A O4W 0.99 2.63 3.34(3) 128.3 .
O2W H2WB O4W 0.98 2.05 2.80(3) 130.7 .
O3W H3WA O3 0.91 2.22 2.760(15) 117.5 3_757
O3W H3WA O4W 0.91 2.61 3.36(3) 140.7 3_758
O3W H3WB O4 0.91 2.65 3.468(17) 150.0 3_757
O9 H9 O1 0.84 1.83 2.659(13) 167.1 3_757

loop_
_geom_torsion_atom_site_label_1
_geom_torsion_atom_site_label_2
_geom_torsion_atom_site_label_3
_geom_torsion_atom_site_label_4
_geom_torsion
_geom_torsion_site_symmetry_1
_geom_torsion_site_symmetry_4
Zn2 O7 P2 O5 -149.9(8) . 3_757
Zn2 O7 P2 O9 86.0(10) . .
Zn2 O7 P2 C5 -28.2(12) . .
O1 P1 O2 Zn1 -6.2(10) . .
O1 P1 C1 C2 176.1(11) . .
O4 P4 O6 Zn2 8.5(10) . .
O4 P4 C4 C3 175.4(10) . 4_465
O8 P4 O4 Zn1 36.8(8) 4_565 .
O8 P4 O6 Zn2 -115.7(7) 4_565 .
O8 P4 C4 C3 -64.4(12) 4_565 4_465
O7 P2 C5 C6 165.6(12) . .
O2 P1 O1 Zn2 -86.2(8) . .
O2 P1 C1 C2 54.4(13) . .
O6 P4 O4 Zn1 -86.7(8) . .
O6 P4 C4 C3 54.4(12) . 4_465
O3 P1 O1 Zn2 34.5(8) 4_566 .
O3 P1 O2 Zn1 -128.7(7) 4_566 .
O3 P1 C1 C2 -62.8(13) 4_566 .
O5 P2 C5 C6 -71.8(14) 3_757 .
C1 P1 O1 Zn2 153.5(7) . .
C1 P1 O2 Zn1 114.2(8) . .
C1 C2 C3 C4 177.4(12) . 4_666
C3 C2 C1 P1 171.2(12) . .
C4 P4 O4 Zn1 154.3(7) . .
C4 P4 O6 Zn2 127.4(8) . .
O9 P2 C5 C6 47.7(14) . .
C6 C6 C5 P2 69(2) 3_657 .
